data_7233428
loop_
_publ_author_name
'Vaganova, Tamara A.'
'Gatilov, Yurij V.'
'Benassi, Enrico'
'Chuikov, Igor P.'
'Pishchur, Denis P.'
'Malykhin, Evgenij V.'

_publ_section_title
;
 Impact of molecular packing rearrangement on solid-state fluorescence:
 polyhalogenated N-hetarylamines vs. their co-crystals with 18-crown-6
;
_journal_issue 39
_journal_name_full CrystEngComm
_journal_page_first 5931
_journal_paper_doi 10.1039/C9CE00645A
_journal_volume 21
_journal_year 2019
_chemical_formula_moiety '2(C5 H2 Cl5 F5 N5), C12 H24 O6'
_chemical_formula_sum 'C22 H28 Cl4 F4 N4 O6'
_chemical_formula_weight 662.28
_chemical_melting_point 372
_chemical_name_systematic
;
4-amino-3,5-dichloro-2,6-difluoropyridine 18-crown-6, associate 2:1
;
_space_group_crystal_system monoclinic
_space_group_IT_number 15
_space_group_name_Hall '-C 2yc'
_space_group_name_H-M_alt 'C 1 2/c 1'
_symmetry_space_group_name_Hall '-C 2yc'
_symmetry_space_group_name_H-M 'C 1 2/c 1'
_atom_sites_solution_hydrogens mixed
_atom_sites_solution_primary direct
_atom_sites_solution_secondary difmap
_audit_creation_method SHELXL-2014/7
_audit_update_record
;
2019-04-22 deposited with the CCDC.    2019-08-23 downloaded from the CCDC.
;
_cell_angle_alpha 90
_cell_angle_beta 119.630(2)
_cell_angle_gamma 90
_cell_formula_units_Z 4
_cell_length_a 19.2435(8)
_cell_length_b 9.9058(4)
_cell_length_c 17.6406(8)
_cell_measurement_reflns_used 9935
_cell_measurement_temperature 296(2)
_cell_measurement_theta_max 26.97
_cell_measurement_theta_min 2.39
_cell_volume 2923.0(2)
_computing_cell_refinement 'Bruker SAINT'
_computing_data_collection 'Bruker APEX2'
_computing_data_reduction 'Bruker SAINT'
_computing_molecular_graphics 'Bruker SHELXTL'
_computing_publication_material 'Bruker SHELXTL'
_computing_structure_refinement 'SHELXL-2014/7 (Sheldrick, 2014)'
_computing_structure_solution 'SHELXS-97 (Sheldrick, 2008)'
_diffrn_ambient_temperature 296(2)
_diffrn_measured_fraction_theta_full 1.000
_diffrn_measured_fraction_theta_max 0.999
_diffrn_measurement_device_type 'Bruker APEX-II CCD'
_diffrn_measurement_method '\f and \w scans'
_diffrn_radiation_type MoK\a
_diffrn_radiation_wavelength 0.71073
_diffrn_reflns_av_R_equivalents 0.0509
_diffrn_reflns_av_unetI/netI 0.0300
_diffrn_reflns_Laue_measured_fraction_full 1.000
_diffrn_reflns_Laue_measured_fraction_max 0.999
_diffrn_reflns_limit_h_max 27
_diffrn_reflns_limit_h_min -27
_diffrn_reflns_limit_k_max 14
_diffrn_reflns_limit_k_min -14
_diffrn_reflns_limit_l_max 24
_diffrn_reflns_limit_l_min -24
_diffrn_reflns_number 30667
_diffrn_reflns_point_group_measured_fraction_full 1.000
_diffrn_reflns_point_group_measured_fraction_max 0.999
_diffrn_reflns_theta_full 25.242
_diffrn_reflns_theta_max 30.207
_diffrn_reflns_theta_min 2.390
_exptl_absorpt_coefficient_mu 0.474
_exptl_absorpt_correction_T_max 0.8622
_exptl_absorpt_correction_T_min 0.8207
_exptl_absorpt_correction_type multi-scan
_exptl_absorpt_process_details SADABS-2008/1
_exptl_crystal_colour colourless
_exptl_crystal_density_diffrn 1.505
_exptl_crystal_description prism
_exptl_crystal_F_000 1360
_exptl_crystal_size_max 0.310
_exptl_crystal_size_mid 0.160
_exptl_crystal_size_min 0.140
_refine_diff_density_max 0.539
_refine_diff_density_min -0.348
_refine_diff_density_rms 0.050
_refine_ls_extinction_method none
_refine_ls_goodness_of_fit_ref 0.989
_refine_ls_hydrogen_treatment mixed
_refine_ls_matrix_type full
_refine_ls_number_parameters 189
_refine_ls_number_reflns 4345
_refine_ls_number_restraints 2
_refine_ls_restrained_S_all 0.990
_refine_ls_R_factor_all 0.0665
_refine_ls_R_factor_gt 0.0474
_refine_ls_shift/su_max 0.000
_refine_ls_shift/su_mean 0.000
_refine_ls_structure_factor_coef Fsqd
_refine_ls_weighting_details 'w=1/[\s^2^(Fo^2^)+(0.0533P)^2^+2.9450P] where P=(Fo^2^+2Fc^2^)/3'
_refine_ls_weighting_scheme calc
_refine_ls_wR_factor_gt 0.1205
_refine_ls_wR_factor_ref 0.1348
_reflns_Friedel_coverage 0.000
_reflns_number_gt 3147
_reflns_number_total 4345
_reflns_threshold_expression 'I > 2\s(I)'
_cod_data_source_file c9ce00645a2.cif
_cod_data_source_block 2Cxcr-M11_a
_cod_depositor_comments 'Adding full bibliography for 7233421--7233432.cif.'
_cod_database_code 7233428
_shelx_shelxl_version_number 2014/7
_shelx_space_group_comment
;
The symmetry employed for this shelxl refinement is uniquely defined
by the following loop, which should always be used as a source of
symmetry information in preference to the above space-group names.
They are only intended as comments.
;
_shelx_estimated_absorpt_t_min 0.867
_shelx_estimated_absorpt_t_max 0.937

loop_
_space_group_symop_operation_xyz
'x, y, z'
'-x, y, -z+1/2'
'x+1/2, y+1/2, z'
'-x+1/2, y+1/2, -z+1/2'
'-x, -y, -z'
'x, -y, z-1/2'
'-x+1/2, -y+1/2, -z'
'x+1/2, -y+1/2, z-1/2'

loop_
_atom_site_label
_atom_site_type_symbol
_atom_site_fract_x
_atom_site_fract_y
_atom_site_fract_z
_atom_site_U_iso_or_equiv
_atom_site_adp_type
_atom_site_occupancy
_atom_site_site_symmetry_order
_atom_site_calc_flag
_atom_site_refinement_flags_posn
_atom_site_refinement_flags_adp
Cl1 Cl 0.28917(4) 0.58667(6) 0.03284(4) 0.07046(19) Uani 1 1 d . .
F1 F 0.19702(8) 0.41735(17) 0.08608(10) 0.0808(4) Uani 1 1 d . .
N1 N 0.27610(10) 0.2352(2) 0.13023(12) 0.0608(4) Uani 1 1 d . .
C1 C 0.26413(11) 0.3563(2) 0.09734(13) 0.0547(5) Uani 1 1 d . .
O1 O 0.62503(8) 0.53290(16) 0.68530(9) 0.0577(3) Uani 1 1 d . .
Cl2 Cl 0.47901(4) 0.14276(6) 0.13751(5) 0.07258(19) Uani 1 1 d . .
N2 N 0.43334(11) 0.42321(18) 0.06508(14) 0.0579(4) Uani 1 1 d D .
H2A H 0.4788(11) 0.387(2) 0.0785(16) 0.065(7) Uiso 1 1 d D .
H2B H 0.4277(16) 0.5077(18) 0.0522(17) 0.076(8) Uiso 1 1 d D .
F2 F 0.35477(10) 0.05184(15) 0.17456(11) 0.0857(5) Uani 1 1 d . .
O2 O 0.58023(7) 0.69962(14) 0.53975(9) 0.0523(3) Uani 1 1 d . .
C2 C 0.31281(10) 0.42603(19) 0.07478(12) 0.0465(4) Uani 1 1 d . .
O3 O 0.48613(9) 0.69179(15) 0.35609(10) 0.0617(4) Uani 1 1 d . .
C3 C 0.38347(10) 0.36343(18) 0.08678(11) 0.0426(4) Uani 1 1 d . .
C4 C 0.39592(11) 0.23174(19) 0.12089(12) 0.0474(4) Uani 1 1 d . .
C5 C 0.34144(13) 0.1768(2) 0.14088(14) 0.0563(5) Uani 1 1 d . .
C6 C 0.68113(11) 0.5890(2) 0.66429(14) 0.0585(5) Uani 1 1 d . .
H6A H 0.6893 0.5275 0.6266 0.070 Uiso 1 1 calc R U
H6B H 0.7320 0.6016 0.7172 0.070 Uiso 1 1 calc R U
C7 C 0.65186(11) 0.7198(2) 0.61987(14) 0.0583(5) Uani 1 1 d . .
H7A H 0.6419 0.7804 0.6567 0.070 Uiso 1 1 calc R U
H7B H 0.6920 0.7605 0.6091 0.070 Uiso 1 1 calc R U
C8 C 0.55691(14) 0.8175(2) 0.48607(16) 0.0611(5) Uani 1 1 d . .
H8A H 0.5960 0.8374 0.4681 0.073 Uiso 1 1 calc R U
H8B H 0.5539 0.8943 0.5184 0.073 Uiso 1 1 calc R U
C9 C 0.47686(13) 0.7921(2) 0.40764(16) 0.0635(5) Uani 1 1 d . .
H9A H 0.4393 0.7616 0.4256 0.076 Uiso 1 1 calc R U
H9B H 0.4564 0.8746 0.3742 0.076 Uiso 1 1 calc R U
C10 C 0.41623(15) 0.6654(3) 0.27312(15) 0.0705(6) Uani 1 1 d . .
H10A H 0.4313 0.6087 0.2388 0.085 Uiso 1 1 calc R U
H10B H 0.3966 0.7501 0.2422 0.085 Uiso 1 1 calc R U
C11 C 0.35099(13) 0.5990(3) 0.27996(15) 0.0653(6) Uani 1 1 d . .
H11A H 0.3378 0.6515 0.3176 0.078 Uiso 1 1 calc R U
H11B H 0.3037 0.5937 0.2228 0.078 Uiso 1 1 calc R U

loop_
_atom_site_aniso_label
_atom_site_aniso_U_11
_atom_site_aniso_U_22
_atom_site_aniso_U_33
_atom_site_aniso_U_23
_atom_site_aniso_U_13
_atom_site_aniso_U_12
Cl1 0.0753(4) 0.0707(4) 0.0864(4) 0.0231(3) 0.0561(3) 0.0286(3)
F1 0.0521(7) 0.1102(12) 0.0979(10) 0.0025(9) 0.0508(7) 0.0064(7)
N1 0.0528(9) 0.0729(12) 0.0649(10) -0.0057(9) 0.0353(8) -0.0191(8)
C1 0.0400(8) 0.0769(14) 0.0532(10) -0.0081(10) 0.0276(8) -0.0060(9)
O1 0.0448(7) 0.0673(9) 0.0604(8) 0.0024(7) 0.0254(6) -0.0006(6)
Cl2 0.0715(4) 0.0588(3) 0.0997(5) 0.0160(3) 0.0517(3) 0.0186(3)
N2 0.0515(9) 0.0494(9) 0.0896(13) 0.0137(9) 0.0476(9) 0.0076(7)
F2 0.0919(10) 0.0608(8) 0.1105(12) 0.0161(8) 0.0547(9) -0.0151(7)
O2 0.0468(7) 0.0475(7) 0.0575(7) -0.0054(6) 0.0220(6) -0.0119(5)
C2 0.0441(8) 0.0532(10) 0.0478(9) 0.0001(8) 0.0270(8) 0.0030(7)
O3 0.0560(8) 0.0597(8) 0.0621(8) 0.0020(7) 0.0236(7) -0.0034(7)
C3 0.0390(8) 0.0462(9) 0.0457(8) -0.0033(7) 0.0233(7) -0.0033(7)
C4 0.0458(9) 0.0461(9) 0.0529(10) -0.0024(8) 0.0264(8) -0.0034(7)
C5 0.0588(11) 0.0515(10) 0.0580(11) -0.0022(9) 0.0284(9) -0.0153(9)
C6 0.0360(8) 0.0853(15) 0.0526(10) -0.0074(10) 0.0205(8) -0.0041(9)
C7 0.0478(10) 0.0712(13) 0.0580(11) -0.0170(10) 0.0276(9) -0.0213(9)
C8 0.0718(13) 0.0404(9) 0.0771(14) -0.0042(9) 0.0414(11) -0.0106(9)
C9 0.0625(12) 0.0516(11) 0.0763(14) 0.0109(10) 0.0341(11) 0.0073(9)
C10 0.0689(14) 0.0819(16) 0.0551(12) 0.0113(11) 0.0263(11) 0.0033(12)
C11 0.0503(11) 0.0762(15) 0.0578(12) 0.0056(10) 0.0178(9) 0.0066(10)

loop_
_atom_type_symbol
_atom_type_description
_atom_type_scat_dispersion_real
_atom_type_scat_dispersion_imag
_atom_type_scat_source
C C 0.0033 0.0016 'International Tables Vol C Tables 4.2.6.8 and 6.1.1.4'
H H 0.0000 0.0000 'International Tables Vol C Tables 4.2.6.8 and 6.1.1.4'
N N 0.0061 0.0033 'International Tables Vol C Tables 4.2.6.8 and 6.1.1.4'
O O 0.0106 0.0060 'International Tables Vol C Tables 4.2.6.8 and 6.1.1.4'
F F 0.0171 0.0103 'International Tables Vol C Tables 4.2.6.8 and 6.1.1.4'
Cl Cl 0.1484 0.1585 'International Tables Vol C Tables 4.2.6.8 and 6.1.1.4'

loop_
_geom_angle_atom_site_label_1
_geom_angle_atom_site_label_2
_geom_angle_atom_site_label_3
_geom_angle
_geom_angle_site_symmetry_1
C1 N1 C5 114.59(17) .
N1 C1 F1 115.10(17) .
N1 C1 C2 126.70(18) .
F1 C1 C2 118.2(2) .
C11 O1 C6 110.28(16) 5_666
C3 N2 H2A 121.0(17) .
C3 N2 H2B 119.5(18) .
H2A N2 H2B 117(2) .
C7 O2 C8 112.18(16) .
C1 C2 C3 118.70(18) .
C1 C2 Cl1 121.20(15) .
C3 C2 Cl1 120.10(14) .
C9 O3 C10 115.41(18) .
N2 C3 C4 122.65(16) .
N2 C3 C2 122.54(17) .
C4 C3 C2 114.78(16) .
C5 C4 C3 119.14(17) .
C5 C4 Cl2 121.14(16) .
C3 C4 Cl2 119.72(13) .
N1 C5 F2 115.50(18) .
N1 C5 C4 126.1(2) .
F2 C5 C4 118.4(2) .
O1 C6 C7 110.07(16) .
O1 C6 H6A 109.6 .
C7 C6 H6A 109.6 .
O1 C6 H6B 109.6 .
C7 C6 H6B 109.6 .
H6A C6 H6B 108.2 .
O2 C7 C6 109.49(16) .
O2 C7 H7A 109.8 .
C6 C7 H7A 109.8 .
O2 C7 H7B 109.8 .
C6 C7 H7B 109.8 .
H7A C7 H7B 108.2 .
O2 C8 C9 108.49(16) .
O2 C8 H8A 110.0 .
C9 C8 H8A 110.0 .
O2 C8 H8B 110.0 .
C9 C8 H8B 110.0 .
H8A C8 H8B 108.4 .
O3 C9 C8 108.22(18) .
O3 C9 H9A 110.1 .
C8 C9 H9A 110.1 .
O3 C9 H9B 110.1 .
C8 C9 H9B 110.1 .
H9A C9 H9B 108.4 .
O3 C10 C11 113.78(19) .
O3 C10 H10A 108.8 .
C11 C10 H10A 108.8 .
O3 C10 H10B 108.8 .
C11 C10 H10B 108.8 .
H10A C10 H10B 107.7 .
O1 C11 C10 109.75(19) 5_666
O1 C11 H11A 109.7 5_666
C10 C11 H11A 109.7 .
O1 C11 H11B 109.7 5_666
C10 C11 H11B 109.7 .
H11A C11 H11B 108.2 .

loop_
_geom_bond_atom_site_label_1
_geom_bond_atom_site_label_2
_geom_bond_distance
_geom_bond_site_symmetry_2
Cl1 C2 1.719(2) .
F1 C1 1.349(2) .
N1 C1 1.302(3) .
N1 C5 1.311(3) .
C1 C2 1.372(3) .
O1 C11 1.420(3) 5_666
O1 C6 1.417(2) .
Cl2 C4 1.7193(19) .
N2 C3 1.335(2) .
N2 H2A 0.863(16) .
N2 H2B 0.860(17) .
F2 C5 1.342(3) .
O2 C7 1.418(2) .
O2 C8 1.429(3) .
C2 C3 1.412(2) .
O3 C9 1.416(3) .
O3 C10 1.440(3) .
C3 C4 1.407(3) .
C4 C5 1.373(3) .
C6 C7 1.474(3) .
C6 H6A 0.9700 .
C6 H6B 0.9700 .
C7 H7A 0.9700 .
C7 H7B 0.9700 .
C8 C9 1.498(3) .
C8 H8A 0.9700 .
C8 H8B 0.9700 .
C9 H9A 0.9700 .
C9 H9B 0.9700 .
C10 C11 1.474(3) .
C10 H10A 0.9700 .
C10 H10B 0.9700 .
C11 O1 1.420(3) 5_666
C11 H11A 0.9700 .
C11 H11B 0.9700 .

loop_
_geom_torsion_atom_site_label_1
_geom_torsion_atom_site_label_2
_geom_torsion_atom_site_label_3
_geom_torsion_atom_site_label_4
_geom_torsion
_geom_torsion_site_symmetry_1
_geom_torsion_site_symmetry_4
C5 N1 C1 F1 179.99(18) . .
C5 N1 C1 C2 -0.9(3) . .
N1 C1 C2 C3 0.5(3) . .
F1 C1 C2 C3 179.61(17) . .
N1 C1 C2 Cl1 -179.34(17) . .
F1 C1 C2 Cl1 -0.3(3) . .
C1 C2 C3 N2 178.75(19) . .
Cl1 C2 C3 N2 -1.4(3) . .
C1 C2 C3 C4 0.6(3) . .
Cl1 C2 C3 C4 -179.53(13) . .
N2 C3 C4 C5 -179.41(19) . .
C2 C3 C4 C5 -1.2(3) . .
N2 C3 C4 Cl2 1.0(3) . .
C2 C3 C4 Cl2 179.17(14) . .
C1 N1 C5 F2 -179.86(18) . .
C1 N1 C5 C4 0.1(3) . .
C3 C4 C5 N1 1.0(3) . .
Cl2 C4 C5 N1 -179.46(17) . .
C3 C4 C5 F2 -179.04(17) . .
Cl2 C4 C5 F2 0.5(3) . .
C11 O1 C6 C7 174.13(17) 5_666 .
C8 O2 C7 C6 -168.97(17) . .
O1 C6 C7 O2 -63.2(2) . .
C7 O2 C8 C9 -174.13(18) . .
C10 O3 C9 C8 -173.63(18) . .
O2 C8 C9 O3 -67.5(2) . .
C9 O3 C10 C11 -69.1(3) . .
O3 C10 C11 O1 -66.1(3) . 5_666
